data_7023156
loop_
_publ_author_name
'Xie, Qi-Wei'
'Wu, Shu-Qi'
'Liu, Cai-Ming'
'Cui, Ai-Li'
'Kou, Hui-Zhong'

_publ_section_title
;
 Synthesis, crystal structure and magnetic properties of dinuclear
 NiIILnIII complexes based on a flexible polydentate ligand.
;
_journal_issue 31
_journal_name_full 'Dalton transactions (Cambridge, England : 2003)'
_journal_page_first 11227
_journal_page_last 11233
_journal_paper_doi 10.1039/c3dt50818h
_journal_volume 42
_journal_year 2013
_chemical_formula_sum 'C71.5 H71 N4 Ni O10.5 Tb'
_chemical_formula_weight 1371.95
_chemical_name_systematic
; 
 ? 
;
_space_group_IT_number 2
_symmetry_cell_setting triclinic
_symmetry_space_group_name_Hall '-P 1'
_symmetry_space_group_name_H-M 'P -1'
_atom_sites_solution_hydrogens geom
_atom_sites_solution_primary direct
_atom_sites_solution_secondary difmap
_audit_creation_method SHELXL-97
_cell_angle_alpha 88.542(18)
_cell_angle_beta 73.370(15)
_cell_angle_gamma 70.398(12)
_cell_formula_units_Z 2
_cell_length_a 13.408(4)
_cell_length_b 15.386(6)
_cell_length_c 17.909(7)
_cell_measurement_reflns_used 9403
_cell_measurement_temperature 123(2)
_cell_measurement_theta_max 27.3775
_cell_measurement_theta_min 3.0548
_cell_volume 3325(2)
_computing_cell_refinement 'CrystalClear (Rigaku Inc., 2008)'
_computing_data_collection 'CrystalClear (Rigaku Inc., 2008)'
_computing_data_reduction 'CrystalClear (Rigaku Inc., 2008)'
_computing_molecular_graphics 'SHELXTL (Sheldrick, 1990)'
_computing_publication_material SHELXTL
_computing_structure_refinement 'SHELXL-97 (Sheldrick, 1997)'
_computing_structure_solution 'SHELXS-97 (Sheldrick, 1990)'
_diffrn_ambient_temperature 123(2)
_diffrn_detector_area_resol_mean 28.5714
_diffrn_measured_fraction_theta_full 0.968
_diffrn_measured_fraction_theta_max 0.968
_diffrn_measurement_device_type 'Saturn724+ (2x2 bin mode)'
_diffrn_measurement_method dtprofit.ref
_diffrn_radiation_monochromator graphite
_diffrn_radiation_source 'Rotating Anode'
_diffrn_radiation_type MoK\a
_diffrn_radiation_wavelength 0.71075
_diffrn_reflns_av_R_equivalents 0.0511
_diffrn_reflns_av_sigmaI/netI 0.0875
_diffrn_reflns_limit_h_max 15
_diffrn_reflns_limit_h_min -15
_diffrn_reflns_limit_k_max 18
_diffrn_reflns_limit_k_min -18
_diffrn_reflns_limit_l_max 21
_diffrn_reflns_limit_l_min -21
_diffrn_reflns_number 20705
_diffrn_reflns_theta_full 25.00
_diffrn_reflns_theta_max 25.00
_diffrn_reflns_theta_min 3.04
_exptl_absorpt_coefficient_mu 1.399
_exptl_absorpt_correction_T_max 1.0000
_exptl_absorpt_correction_T_min 0.8713
_exptl_absorpt_correction_type multi-scan
_exptl_absorpt_process_details 'Higashi, T. (1995)'
_exptl_crystal_colour green
_exptl_crystal_density_diffrn 1.370
_exptl_crystal_density_method 'not measured'
_exptl_crystal_description Prism
_exptl_crystal_F_000 1410
_exptl_crystal_size_max 0.40
_exptl_crystal_size_mid 0.35
_exptl_crystal_size_min 0.19
_refine_diff_density_max 1.442
_refine_diff_density_min -1.080
_refine_diff_density_rms 0.129
_refine_ls_extinction_method none
_refine_ls_goodness_of_fit_ref 1.039
_refine_ls_hydrogen_treatment constr
_refine_ls_matrix_type full
_refine_ls_number_parameters 831
_refine_ls_number_reflns 11321
_refine_ls_number_restraints 18
_refine_ls_restrained_S_all 1.041
_refine_ls_R_factor_all 0.0676
_refine_ls_R_factor_gt 0.0543
_refine_ls_shift/su_max 0.000
_refine_ls_shift/su_mean 0.000
_refine_ls_structure_factor_coef Fsqd
_refine_ls_weighting_details 'calc w=1/[\s^2^(Fo^2^)+(0.0655P)^2^+7.3885P] where P=(Fo^2^+2Fc^2^)/3'
_refine_ls_weighting_scheme calc
_refine_ls_wR_factor_gt 0.1375
_refine_ls_wR_factor_ref 0.1482
_reflns_number_gt 9133
_reflns_number_total 11321
_reflns_threshold_expression >2sigma(I)
_cod_data_source_file c3dt50818h.txt
_cod_data_source_block 2
_cod_depositor_comments
;
The following automatic conversions were performed:

'_exptl_absorpt_correction_type' value 'Multi-scan' changed to
'multi-scan' according to
/home/saulius/struct/CIF-dictionaries/cif_core.dic dictionary named
'cif_core.dic' version 2.4.2 from 2011-04-26.

Automatic conversion script
Id: cif_fix_values 1891 2012-01-12 08:04:46Z andrius 
;
_cod_original_sg_symbol_H-M P-1
_cod_original_formula_sum 'C71.50 H71 N4 Ni O10.50 Tb'
_cod_database_code 7023156

loop_
_symmetry_equiv_pos_as_xyz
'x, y, z'
'-x, -y, -z'

loop_
_atom_site_label
_atom_site_type_symbol
_atom_site_fract_x
_atom_site_fract_y
_atom_site_fract_z
_atom_site_U_iso_or_equiv
_atom_site_adp_type
_atom_site_occupancy
_atom_site_symmetry_multiplicity
_atom_site_calc_flag
_atom_site_refinement_flags
Tb1 Tb 0.15144(2) 0.102205(19) 0.227877(15) 0.02244(11) Uani 1 1 d .
Ni2 Ni 0.11044(6) 0.20753(5) 0.40532(4) 0.02208(18) Uani 1 1 d .
O5 O 0.2390(3) 0.1268(3) 0.3150(2) 0.0232(9) Uani 1 1 d .
O6 O 0.3735(3) 0.0436(3) 0.1851(2) 0.0260(9) Uani 1 1 d .
O7 O 0.1994(3) 0.2694(3) 0.4457(2) 0.0262(9) Uani 1 1 d .
O8 O 0.0729(3) 0.3154(3) 0.3367(2) 0.0276(9) Uani 1 1 d .
O9 O 0.2173(3) 0.1909(3) 0.1334(2) 0.0271(9) Uani 1 1 d .
O10 O -0.0006(3) 0.2050(3) 0.1994(2) 0.0307(10) Uani 1 1 d .
O11 O 0.1860(3) 0.0144(3) 0.1142(2) 0.0314(10) Uani 1 1 d .
O12 O 0.2163(3) -0.0511(3) 0.2565(2) 0.0242(9) Uani 1 1 d .
O13 O 0.0310(3) 0.1491(3) 0.3514(2) 0.0240(9) Uani 1 1 d .
O14 O -0.0188(3) 0.0390(3) 0.2734(2) 0.0272(9) Uani 1 1 d .
N3 N 0.1573(4) 0.0959(3) 0.4753(3) 0.0240(11) Uani 1 1 d .
N4 N -0.0372(4) 0.2613(3) 0.5005(3) 0.0276(11) Uani 1 1 d .
N5 N 0.3924(9) 0.4074(6) 0.1845(7) 0.123(4) Uani 1 1 d .
C15 C -0.0420(5) -0.0209(5) 0.2257(4) 0.0324(15) Uani 1 1 d .
H15A H -0.0907 0.0164 0.1964 0.039 Uiso 1 1 calc R
H15B H -0.0785 -0.0596 0.2591 0.039 Uiso 1 1 calc R
H15C H 0.0275 -0.0606 0.1890 0.039 Uiso 1 1 calc R
C16 C -0.1084(5) 0.0984(4) 0.3301(3) 0.0250(13) Uani 1 1 d .
C17 C -0.2178(5) 0.1032(4) 0.3460(3) 0.0288(14) Uani 1 1 d .
H17 H -0.2360 0.0628 0.3172 0.035 Uiso 1 1 calc R
C18 C -0.3024(5) 0.1680(4) 0.4048(3) 0.0292(14) Uani 1 1 d .
C19 C -0.2716(5) 0.2247(4) 0.4454(4) 0.0318(14) Uani 1 1 d .
H19 H -0.3276 0.2685 0.4851 0.038 Uiso 1 1 calc R
C20 C -0.1614(5) 0.2210(4) 0.4309(3) 0.0281(13) Uani 1 1 d .
C21 C -0.0773(5) 0.1566(4) 0.3721(3) 0.0258(13) Uani 1 1 d .
C22 C -0.4229(5) 0.1755(5) 0.4188(4) 0.0396(16) Uani 1 1 d .
H22A H -0.4658 0.2377 0.4087 0.048 Uiso 1 1 calc R
H22B H -0.4540 0.1640 0.4732 0.048 Uiso 1 1 calc R
H22C H -0.4264 0.1295 0.3837 0.048 Uiso 1 1 calc R
C23 C -0.1386(5) 0.2918(4) 0.4735(4) 0.0322(14) Uani 1 1 d .
H23A H -0.1341 0.3424 0.4389 0.039 Uiso 1 1 calc R
H23B H -0.2035 0.3185 0.5199 0.039 Uiso 1 1 calc R
C24 C -0.0392(6) 0.3443(5) 0.5443(4) 0.0399(17) Uani 1 1 d .
H24A H -0.1081 0.3668 0.5875 0.060 Uiso 1 1 calc R
H24B H -0.0350 0.3933 0.5088 0.060 Uiso 1 1 calc R
H24C H 0.0242 0.3269 0.5653 0.060 Uiso 1 1 calc R
C25 C -0.0337(5) 0.1849(4) 0.5529(3) 0.0303(14) Uani 1 1 d .
H25A H -0.0622 0.1408 0.5340 0.036 Uiso 1 1 calc R
H25B H -0.0822 0.2103 0.6062 0.036 Uiso 1 1 calc R
C26 C 0.0840(5) 0.1341(4) 0.5557(3) 0.0301(14) Uani 1 1 d .
H26A H 0.1117 0.1773 0.5768 0.036 Uiso 1 1 calc R
H26B H 0.0846 0.0831 0.5907 0.036 Uiso 1 1 calc R
C27 C 0.1426(5) 0.0100(4) 0.4536(3) 0.0265(13) Uani 1 1 d .
H27A H 0.1660 -0.0374 0.4886 0.040 Uiso 1 1 calc R
H27B H 0.1876 -0.0120 0.3996 0.040 Uiso 1 1 calc R
H27C H 0.0643 0.0224 0.4582 0.040 Uiso 1 1 calc R
C28 C 0.2760(5) 0.0736(4) 0.4716(3) 0.0264(13) Uani 1 1 d .
H28A H 0.2940 0.0270 0.5093 0.032 Uiso 1 1 calc R
H28B H 0.2860 0.1302 0.4883 0.032 Uiso 1 1 calc R
C29 C 0.3574(5) 0.0368(4) 0.3914(3) 0.0251(13) Uani 1 1 d .
C30 C 0.4624(5) -0.0284(4) 0.3872(4) 0.0282(13) Uani 1 1 d .
H30 H 0.4795 -0.0457 0.4345 0.034 Uiso 1 1 calc R
C31 C 0.5426(5) -0.0687(4) 0.3163(4) 0.0313(14) Uani 1 1 d .
C32 C 0.6560(6) -0.1369(5) 0.3155(4) 0.0463(18) Uani 1 1 d .
H32A H 0.7139 -0.1132 0.2859 0.056 Uiso 1 1 calc R
H32B H 0.6671 -0.1969 0.2908 0.056 Uiso 1 1 calc R
H32C H 0.6597 -0.1443 0.3693 0.056 Uiso 1 1 calc R
C33 C 0.5149(5) -0.0461(4) 0.2468(4) 0.0267(13) Uani 1 1 d .
H33 H 0.5662 -0.0748 0.1981 0.032 Uiso 1 1 calc R
C34 C 0.4124(5) 0.0183(4) 0.2493(3) 0.0258(13) Uani 1 1 d .
C35 C 0.3343(5) 0.0634(4) 0.3199(3) 0.0243(13) Uani 1 1 d .
C36 C 0.4464(5) 0.0059(5) 0.1095(3) 0.0327(15) Uani 1 1 d .
H36A H 0.4685 -0.0617 0.1069 0.039 Uiso 1 1 calc R
H36B H 0.5123 0.0238 0.0995 0.039 Uiso 1 1 calc R
H36C H 0.4085 0.0297 0.0700 0.039 Uiso 1 1 calc R
C37 C 0.4089(5) -0.2852(4) 0.3443(3) 0.0297(14) Uani 1 1 d .
H37 H 0.4501 -0.2808 0.3784 0.036 Uiso 1 1 calc R
C38 C 0.3556(5) -0.2067(4) 0.3104(3) 0.0255(13) Uani 1 1 d .
H38 H 0.3590 -0.1484 0.3231 0.031 Uiso 1 1 calc R
C39 C 0.4002(5) -0.3694(4) 0.3269(4) 0.0331(15) Uani 1 1 d .
H39 H 0.4357 -0.4231 0.3495 0.040 Uiso 1 1 calc R
C40 C 0.3405(5) -0.3761(4) 0.2771(4) 0.0322(15) Uani 1 1 d .
H40 H 0.3342 -0.4339 0.2664 0.039 Uiso 1 1 calc R
C41 C 0.2900(5) -0.2986(4) 0.2429(3) 0.0272(13) Uani 1 1 d .
H41 H 0.2497 -0.3035 0.2083 0.033 Uiso 1 1 calc R
C42 C 0.2981(4) -0.2128(4) 0.2590(3) 0.0224(12) Uani 1 1 d .
C43 C 0.2597(5) -0.1433(4) 0.1382(3) 0.0271(13) Uani 1 1 d .
H43A H 0.2855 -0.2053 0.1163 0.032 Uiso 1 1 calc R
C44 C 0.2519(5) -0.1288(4) 0.2183(3) 0.0268(13) Uani 1 1 d .
C45 C 0.2317(5) -0.0719(4) 0.0896(3) 0.0250(13) Uani 1 1 d .
C46 C 0.2602(5) -0.0934(5) 0.0030(3) 0.0296(14) Uani 1 1 d .
C47 C 0.2550(5) -0.0225(5) -0.0475(4) 0.0376(16) Uani 1 1 d .
H47 H 0.2346 0.0393 -0.0267 0.045 Uiso 1 1 calc R
C48 C 0.2788(6) -0.0403(6) -0.1265(4) 0.0456(19) Uani 1 1 d .
H48 H 0.2754 0.0088 -0.1601 0.055 Uiso 1 1 calc R
C49 C 0.3076(6) -0.1298(6) -0.1571(4) 0.0471(19) Uani 1 1 d .
H49 H 0.3228 -0.1419 -0.2117 0.057 Uiso 1 1 calc R
C50 C 0.3145(6) -0.2009(6) -0.1096(4) 0.052(2) Uani 1 1 d .
H50 H 0.3355 -0.2624 -0.1313 0.063 Uiso 1 1 calc R
C51 C 0.2910(6) -0.1836(5) -0.0302(4) 0.0436(18) Uani 1 1 d .
H51 H 0.2958 -0.2335 0.0026 0.052 Uiso 1 1 calc R
C52 C 0.3668(5) 0.2495(5) 0.0198(4) 0.0358(15) Uani 1 1 d .
H52 H 0.3851 0.2296 0.0663 0.043 Uiso 1 1 calc R
C53 C 0.4455(6) 0.2672(5) -0.0431(4) 0.0460(18) Uani 1 1 d .
H53 H 0.5165 0.2603 -0.0384 0.055 Uiso 1 1 calc R
C54 C 0.4219(6) 0.2941(5) -0.1111(5) 0.049(2) Uani 1 1 d .
H54 H 0.4756 0.3067 -0.1534 0.059 Uiso 1 1 calc R
C55 C 0.3192(7) 0.3028(6) -0.1174(5) 0.059(2) Uani 1 1 d .
H55 H 0.3023 0.3203 -0.1648 0.071 Uiso 1 1 calc R
C56 C 0.2403(6) 0.2861(6) -0.0551(5) 0.058(2) Uani 1 1 d .
H56 H 0.1698 0.2922 -0.0603 0.069 Uiso 1 1 calc R
C57 C 0.2628(5) 0.2608(5) 0.0144(4) 0.0346(15) Uani 1 1 d .
C58 C 0.1775(5) 0.2428(4) 0.0847(4) 0.0303(14) Uani 1 1 d .
C59 C 0.0656(5) 0.2849(5) 0.0937(4) 0.0356(16) Uani 1 1 d .
H59A H 0.0446 0.3276 0.0570 0.043 Uiso 1 1 calc R
C60 C -0.0189(5) 0.2690(4) 0.1530(4) 0.0293(14) Uani 1 1 d .
C61 C -0.1401(5) 0.3270(4) 0.1664(4) 0.0338(15) Uani 1 1 d .
C62 C -0.2167(5) 0.3231(5) 0.2380(4) 0.0338(15) Uani 1 1 d .
H62 H -0.1926 0.2828 0.2752 0.041 Uiso 1 1 calc R
C63 C -0.3277(6) 0.3783(5) 0.2541(4) 0.0437(18) Uani 1 1 d .
H63 H -0.3790 0.3749 0.3023 0.052 Uiso 1 1 calc R
C64 C -0.3643(6) 0.4380(6) 0.2009(5) 0.059(2) Uani 1 1 d .
H64 H -0.4398 0.4766 0.2127 0.071 Uiso 1 1 calc R
C65 C -0.2887(7) 0.4408(6) 0.1296(6) 0.074(3) Uani 1 1 d .
H65 H -0.3133 0.4809 0.0924 0.089 Uiso 1 1 calc R
C66 C -0.1763(6) 0.3848(6) 0.1121(5) 0.055(2) Uani 1 1 d .
H66 H -0.1256 0.3867 0.0632 0.066 Uiso 1 1 calc R
C67 C 0.2651(5) 0.3819(4) 0.4785(4) 0.0265(13) Uani 1 1 d .
C68 C 0.2700(6) 0.3464(5) 0.5508(4) 0.0364(16) Uani 1 1 d .
H68 H 0.2399 0.2991 0.5680 0.044 Uiso 1 1 calc R
C69 C 0.3182(6) 0.3794(5) 0.5974(4) 0.0399(16) Uani 1 1 d .
H69 H 0.3182 0.3558 0.6469 0.048 Uiso 1 1 calc R
C70 C 0.3654(6) 0.4449(5) 0.5738(5) 0.0451(18) Uani 1 1 d .
H70 H 0.3978 0.4670 0.6065 0.054 Uiso 1 1 calc R
C71 C 0.3656(7) 0.4792(5) 0.5009(5) 0.057(2) Uani 1 1 d .
H71 H 0.3997 0.5241 0.4835 0.068 Uiso 1 1 calc R
C72 C 0.3163(6) 0.4482(5) 0.4532(5) 0.0456(19) Uani 1 1 d .
H72 H 0.3173 0.4718 0.4036 0.055 Uiso 1 1 calc R
C73 C 0.2061(5) 0.3495(4) 0.4315(3) 0.0256(13) Uani 1 1 d .
C74 C 0.1601(5) 0.4075(4) 0.3797(4) 0.0288(14) Uani 1 1 d .
H74A H 0.1741 0.4642 0.3727 0.035 Uiso 1 1 calc R
C75 C 0.0951(5) 0.3897(4) 0.3372(4) 0.0273(13) Uani 1 1 d .
C76 C 0.0419(6) 0.4647(4) 0.2899(4) 0.0377(16) Uani 1 1 d .
C77 C 0.0683(10) 0.5428(7) 0.2756(6) 0.086(4) Uani 1 1 d .
H77A H 0.1278 0.5489 0.2912 0.104 Uiso 1 1 calc R
C78 C 0.0098(11) 0.6142(8) 0.2383(7) 0.105(5) Uani 1 1 d .
H78A H 0.0281 0.6689 0.2303 0.126 Uiso 1 1 calc R
C79 C -0.0486(5) 0.4622(4) 0.2699(4) 0.0342(15) Uani 1 1 d .
H79 H -0.0747 0.4122 0.2847 0.041 Uiso 1 1 calc R
C80 C -0.1028(6) 0.5292(5) 0.2294(5) 0.0487(19) Uani 1 1 d .
H80 H -0.1609 0.5220 0.2126 0.058 Uiso 1 1 calc R
C81 C -0.0743(10) 0.6053(7) 0.2132(7) 0.088(4) Uani 1 1 d .
H81 H -0.1116 0.6518 0.1850 0.106 Uiso 1 1 calc R
C82 C 0.3891(7) 0.2492(5) 0.2384(4) 0.054(2) Uani 1 1 d .
H82A H 0.3251 0.2369 0.2314 0.064 Uiso 1 1 calc R
H82B H 0.3839 0.2508 0.2941 0.064 Uiso 1 1 calc R
H82C H 0.4574 0.2001 0.2096 0.064 Uiso 1 1 calc R
C83 C 0.3905(7) 0.3383(6) 0.2089(5) 0.061(2) Uani 1 1 d .
N6 N 0.9361(13) 0.8145(8) 0.1151(9) 0.057(4) Uani 0.50 1 d PU
C86 C 1.0152(10) 0.8731(10) -0.0100(10) 0.056(5) Uani 0.50 1 d P
H86A H 0.9586 0.8927 -0.0375 0.084 Uiso 0.50 1 calc PR
H86B H 1.0808 0.8244 -0.0425 0.084 Uiso 0.50 1 calc PR
H86C H 1.0356 0.9261 0.0003 0.084 Uiso 0.50 1 calc PR
C85 C 0.9734(14) 0.8393(9) 0.0602(11) 0.044(4) Uani 0.50 1 d PU
C87 C 0.1747(11) 0.4865(7) 0.0744(7) 0.029(3) Uani 0.50 1 d P
H87A H 0.1137 0.4961 0.0518 0.043 Uiso 0.50 1 calc PR
H87B H 0.1549 0.4655 0.1270 0.043 Uiso 0.50 1 calc PR
H87C H 0.2417 0.4396 0.0414 0.043 Uiso 0.50 1 calc PR
C88 C 0.1948(13) 0.5718(11) 0.0789(9) 0.049(4) Uani 0.50 1 d P
C89 C 0.522(2) 0.4690(15) -0.0028(18) 0.088(7) Uani 0.50 1 d PU
N7 N 0.224(2) 0.6354(10) 0.0766(7) 0.104(8) Uani 0.50 1 d P
O15 O 0.622(2) 0.415(2) -0.0528(9) 0.185(13) Uani 0.50 1 d P

loop_
_atom_site_aniso_label
_atom_site_aniso_U_11
_atom_site_aniso_U_22
_atom_site_aniso_U_33
_atom_site_aniso_U_23
_atom_site_aniso_U_13
_atom_site_aniso_U_12
Tb1 0.02226(17) 0.02210(16) 0.02135(16) 0.00327(11) -0.00693(12) -0.00526(12)
Ni2 0.0264(4) 0.0186(4) 0.0216(4) 0.0013(3) -0.0057(3) -0.0094(3)
O5 0.023(2) 0.022(2) 0.024(2) 0.0026(17) -0.0094(17) -0.0057(17)
O6 0.024(2) 0.028(2) 0.023(2) 0.0077(17) -0.0090(17) -0.0029(18)
O7 0.034(2) 0.018(2) 0.033(2) 0.0049(17) -0.0142(19) -0.0129(18)
O8 0.031(2) 0.022(2) 0.033(2) 0.0053(18) -0.0118(19) -0.0122(19)
O9 0.025(2) 0.030(2) 0.026(2) 0.0109(18) -0.0084(18) -0.0095(18)
O10 0.024(2) 0.030(2) 0.037(2) 0.007(2) -0.0104(19) -0.0062(19)
O11 0.033(2) 0.036(2) 0.028(2) 0.0047(19) -0.0122(19) -0.014(2)
O12 0.026(2) 0.019(2) 0.022(2) -0.0003(16) -0.0066(17) -0.0009(17)
O13 0.023(2) 0.019(2) 0.035(2) 0.0035(17) -0.0164(18) -0.0077(17)
O14 0.029(2) 0.027(2) 0.027(2) -0.0035(18) -0.0085(18) -0.0100(19)
N3 0.031(3) 0.023(2) 0.021(2) 0.000(2) -0.006(2) -0.015(2)
N4 0.034(3) 0.024(3) 0.024(3) 0.000(2) -0.003(2) -0.013(2)
N5 0.131(9) 0.056(6) 0.151(10) -0.025(6) 0.038(7) -0.055(6)
C15 0.031(3) 0.040(4) 0.032(3) -0.006(3) -0.011(3) -0.018(3)
C16 0.027(3) 0.023(3) 0.025(3) 0.007(2) -0.010(3) -0.008(3)
C17 0.033(3) 0.031(3) 0.026(3) 0.006(3) -0.013(3) -0.012(3)
C18 0.024(3) 0.036(3) 0.024(3) 0.010(3) -0.006(3) -0.007(3)
C19 0.026(3) 0.032(3) 0.028(3) 0.005(3) 0.000(3) -0.006(3)
C20 0.030(3) 0.028(3) 0.021(3) 0.003(2) -0.002(3) -0.008(3)
C21 0.031(3) 0.024(3) 0.023(3) 0.003(2) -0.007(3) -0.011(3)
C22 0.025(3) 0.047(4) 0.042(4) 0.005(3) -0.009(3) -0.006(3)
C23 0.031(3) 0.027(3) 0.033(3) -0.002(3) -0.004(3) -0.007(3)
C24 0.042(4) 0.035(4) 0.036(4) -0.012(3) 0.000(3) -0.013(3)
C25 0.036(4) 0.032(3) 0.019(3) -0.003(3) 0.003(3) -0.016(3)
C26 0.044(4) 0.028(3) 0.021(3) 0.002(3) -0.008(3) -0.017(3)
C27 0.033(3) 0.020(3) 0.028(3) 0.002(2) -0.007(3) -0.011(3)
C28 0.035(3) 0.026(3) 0.027(3) 0.008(3) -0.017(3) -0.015(3)
C29 0.030(3) 0.025(3) 0.029(3) 0.008(2) -0.011(3) -0.017(3)
C30 0.033(3) 0.028(3) 0.029(3) 0.012(3) -0.019(3) -0.011(3)
C31 0.025(3) 0.027(3) 0.042(4) 0.010(3) -0.016(3) -0.005(3)
C32 0.036(4) 0.048(4) 0.050(4) 0.016(4) -0.019(3) -0.003(3)
C33 0.022(3) 0.027(3) 0.030(3) 0.007(3) -0.008(3) -0.008(3)
C34 0.023(3) 0.021(3) 0.032(3) 0.006(3) -0.007(3) -0.007(3)
C35 0.030(3) 0.024(3) 0.028(3) 0.012(2) -0.017(3) -0.015(3)
C36 0.021(3) 0.046(4) 0.024(3) -0.001(3) -0.002(3) -0.006(3)
C37 0.028(3) 0.033(3) 0.021(3) 0.004(3) -0.006(3) -0.002(3)
C38 0.025(3) 0.022(3) 0.024(3) 0.001(2) -0.002(2) -0.004(3)
C39 0.034(4) 0.024(3) 0.031(3) 0.009(3) -0.009(3) 0.001(3)
C40 0.036(4) 0.024(3) 0.030(3) 0.001(3) -0.003(3) -0.009(3)
C41 0.023(3) 0.029(3) 0.026(3) -0.005(3) -0.003(3) -0.007(3)
C42 0.019(3) 0.019(3) 0.022(3) 0.001(2) -0.001(2) -0.003(2)
C43 0.029(3) 0.023(3) 0.023(3) -0.006(2) -0.003(3) -0.004(3)
C44 0.021(3) 0.031(3) 0.028(3) 0.003(3) -0.008(3) -0.008(3)
C45 0.020(3) 0.032(3) 0.025(3) 0.001(3) -0.006(2) -0.011(3)
C46 0.020(3) 0.047(4) 0.023(3) 0.002(3) -0.009(3) -0.012(3)
C47 0.031(4) 0.059(5) 0.032(4) 0.010(3) -0.012(3) -0.026(3)
C48 0.037(4) 0.086(6) 0.027(4) 0.020(4) -0.015(3) -0.034(4)
C49 0.031(4) 0.075(6) 0.024(4) -0.005(4) -0.004(3) -0.007(4)
C50 0.052(5) 0.057(5) 0.031(4) -0.015(4) -0.018(4) 0.010(4)
C51 0.044(4) 0.047(4) 0.031(4) -0.006(3) -0.017(3) 0.002(3)
C52 0.028(3) 0.038(4) 0.037(4) 0.007(3) -0.006(3) -0.009(3)
C53 0.027(4) 0.053(5) 0.048(4) 0.007(4) -0.002(3) -0.009(3)
C54 0.033(4) 0.039(4) 0.055(5) 0.014(4) 0.010(4) -0.006(3)
C55 0.049(5) 0.082(6) 0.039(4) 0.033(4) -0.009(4) -0.019(5)
C56 0.035(4) 0.083(6) 0.053(5) 0.034(5) -0.015(4) -0.017(4)
C57 0.037(4) 0.036(4) 0.033(4) 0.013(3) -0.014(3) -0.012(3)
C58 0.035(4) 0.026(3) 0.035(4) 0.009(3) -0.012(3) -0.016(3)
C59 0.026(3) 0.038(4) 0.041(4) 0.022(3) -0.015(3) -0.006(3)
C60 0.030(3) 0.029(3) 0.029(3) 0.000(3) -0.015(3) -0.004(3)
C61 0.028(3) 0.031(3) 0.040(4) 0.004(3) -0.018(3) 0.000(3)
C62 0.027(3) 0.035(4) 0.038(4) -0.010(3) -0.009(3) -0.007(3)
C63 0.032(4) 0.042(4) 0.048(4) -0.016(3) -0.007(3) -0.003(3)
C64 0.029(4) 0.060(5) 0.070(6) -0.020(5) -0.018(4) 0.012(4)
C65 0.049(5) 0.052(5) 0.097(8) 0.007(5) -0.033(5) 0.021(4)
C66 0.036(4) 0.062(5) 0.058(5) 0.020(4) -0.021(4) 0.000(4)
C67 0.025(3) 0.017(3) 0.036(3) 0.003(2) -0.009(3) -0.005(2)
C68 0.046(4) 0.038(4) 0.032(4) 0.001(3) -0.014(3) -0.021(3)
C69 0.047(4) 0.048(4) 0.030(4) 0.000(3) -0.018(3) -0.016(4)
C70 0.051(5) 0.039(4) 0.059(5) 0.001(4) -0.039(4) -0.014(4)
C71 0.070(6) 0.049(5) 0.086(6) 0.033(4) -0.053(5) -0.042(4)
C72 0.055(5) 0.050(4) 0.056(5) 0.026(4) -0.033(4) -0.035(4)
C73 0.030(3) 0.022(3) 0.026(3) 0.000(2) -0.008(3) -0.010(3)
C74 0.034(3) 0.024(3) 0.038(4) 0.012(3) -0.017(3) -0.016(3)
C75 0.025(3) 0.022(3) 0.031(3) 0.000(3) -0.006(3) -0.006(3)
C76 0.048(4) 0.029(3) 0.053(4) 0.017(3) -0.034(4) -0.018(3)
C77 0.140(10) 0.073(6) 0.119(9) 0.067(6) -0.111(8) -0.073(7)
C78 0.177(13) 0.082(7) 0.135(10) 0.070(7) -0.119(10) -0.088(8)
C79 0.031(3) 0.029(3) 0.047(4) 0.004(3) -0.020(3) -0.008(3)
C80 0.047(4) 0.037(4) 0.064(5) 0.004(4) -0.033(4) -0.002(4)
C81 0.140(10) 0.059(6) 0.116(9) 0.041(6) -0.103(9) -0.046(7)
C82 0.052(5) 0.057(5) 0.047(5) 0.000(4) 0.001(4) -0.026(4)
C83 0.059(5) 0.044(5) 0.068(6) -0.021(4) 0.017(4) -0.031(4)
N6 0.096(8) 0.028(6) 0.064(7) -0.007(5) -0.057(6) -0.014(5)
C86 0.009(6) 0.060(10) 0.087(12) -0.065(10) -0.019(7) 0.013(6)
C85 0.052(7) 0.020(6) 0.062(8) -0.024(6) -0.038(6) 0.004(5)
C87 0.045(8) 0.013(5) 0.027(6) 0.000(5) -0.015(6) -0.004(5)
C88 0.052(9) 0.051(10) 0.039(8) 0.002(7) -0.015(7) -0.008(8)
C89 0.089(11) 0.089(11) 0.100(11) 0.003(9) -0.037(8) -0.040(9)
N7 0.26(3) 0.040(8) 0.026(7) 0.009(6) -0.028(11) -0.079(13)
O15 0.30(3) 0.37(4) 0.054(10) 0.107(16) -0.101(15) -0.30(3)

loop_
_atom_type_symbol
_atom_type_description
_atom_type_scat_dispersion_real
_atom_type_scat_dispersion_imag
_atom_type_scat_source
C C 0.0033 0.0016 'International Tables Vol C Tables 4.2.6.8 and 6.1.1.4'
H H 0.0000 0.0000 'International Tables Vol C Tables 4.2.6.8 and 6.1.1.4'
N N 0.0061 0.0033 'International Tables Vol C Tables 4.2.6.8 and 6.1.1.4'
O O 0.0106 0.0060 'International Tables Vol C Tables 4.2.6.8 and 6.1.1.4'
Ni Ni 0.3393 1.1124 'International Tables Vol C Tables 4.2.6.8 and 6.1.1.4'
Tb Tb -0.1723 4.1537 'International Tables Vol C Tables 4.2.6.8 and 6.1.1.4'

loop_
_geom_angle_atom_site_label_1
_geom_angle_atom_site_label_2
_geom_angle_atom_site_label_3
_geom_angle
_geom_angle_site_symmetry_1
O13 Tb1 O10 79.33(14) .
O13 Tb1 O5 68.10(13) .
O10 Tb1 O5 127.65(14) .
O13 Tb1 O9 128.76(14) .
O10 Tb1 O9 73.32(14) .
O5 Tb1 O9 96.15(14) .
O13 Tb1 O11 143.21(14) .
O10 Tb1 O11 88.07(15) .
O5 Tb1 O11 141.16(14) .
O9 Tb1 O11 78.49(15) .
O13 Tb1 O12 93.14(13) .
O10 Tb1 O12 139.42(14) .
O5 Tb1 O12 83.76(13) .
O9 Tb1 O12 134.91(14) .
O11 Tb1 O12 74.35(14) .
O13 Tb1 O6 127.73(12) .
O10 Tb1 O6 142.70(13) .
O5 Tb1 O6 60.89(13) .
O9 Tb1 O6 69.52(13) .
O11 Tb1 O6 81.63(14) .
O12 Tb1 O6 71.44(13) .
O13 Tb1 O14 61.93(12) .
O10 Tb1 O14 70.58(14) .
O5 Tb1 O14 121.36(13) .
O9 Tb1 O14 138.90(13) .
O11 Tb1 O14 81.30(13) .
O12 Tb1 O14 70.77(13) .
O6 Tb1 O14 141.46(12) .
O13 Tb1 Ni2 35.34(9) .
O10 Tb1 Ni2 97.31(11) .
O5 Tb1 Ni2 35.71(10) .
O9 Tb1 Ni2 107.00(11) .
O11 Tb1 Ni2 173.20(10) .
O12 Tb1 Ni2 98.85(10) .
O6 Tb1 Ni2 96.40(9) .
O14 Tb1 Ni2 96.52(8) .
O7 Ni2 O13 172.85(16) .
O7 Ni2 O5 96.87(16) .
O13 Ni2 O5 78.23(16) .
O7 Ni2 O8 89.03(16) .
O13 Ni2 O8 86.01(16) .
O5 Ni2 O8 92.39(16) .
O7 Ni2 N3 88.80(17) .
O13 Ni2 N3 96.00(17) .
O5 Ni2 N3 86.15(17) .
O8 Ni2 N3 177.22(17) .
O7 Ni2 N4 95.50(18) .
O13 Ni2 N4 90.15(18) .
O5 Ni2 N4 165.07(17) .
O8 Ni2 N4 96.15(18) .
N3 Ni2 N4 85.78(19) .
O7 Ni2 Tb1 132.86(12) .
O13 Ni2 Tb1 40.68(11) .
O5 Ni2 Tb1 41.11(11) .
O8 Ni2 Tb1 75.97(12) .
N3 Ni2 Tb1 104.31(13) .
N4 Ni2 Tb1 129.96(14) .
C35 O5 Ni2 127.1(3) .
C35 O5 Tb1 121.1(3) .
Ni2 O5 Tb1 103.18(16) .
C34 O6 C36 118.2(4) .
C34 O6 Tb1 110.8(3) .
C36 O6 Tb1 126.4(3) .
C73 O7 Ni2 127.0(4) .
C75 O8 Ni2 126.8(4) .
C58 O9 Tb1 134.3(4) .
C60 O10 Tb1 137.0(4) .
C45 O11 Tb1 136.4(4) .
C44 O12 Tb1 135.2(4) .
C21 O13 Ni2 129.5(4) .
C21 O13 Tb1 124.4(3) .
Ni2 O13 Tb1 103.99(16) .
C16 O14 C15 116.9(5) .
C16 O14 Tb1 112.5(3) .
C15 O14 Tb1 124.9(3) .
C27 N3 C28 108.1(4) .
C27 N3 C26 110.5(4) .
C28 N3 C26 110.3(4) .
C27 N3 Ni2 115.0(4) .
C28 N3 Ni2 109.6(3) .
C26 N3 Ni2 103.3(3) .
C25 N4 C23 113.1(5) .
C25 N4 C24 108.9(5) .
C23 N4 C24 106.5(5) .
C25 N4 Ni2 104.4(3) .
C23 N4 Ni2 111.9(4) .
C24 N4 Ni2 112.1(4) .
O14 C15 H15A 109.5 .
O14 C15 H15B 109.5 .
H15A C15 H15B 109.5 .
O14 C15 H15C 109.5 .
H15A C15 H15C 109.5 .
H15B C15 H15C 109.5 .
O14 C16 C17 125.8(5) .
O14 C16 C21 112.5(5) .
C17 C16 C21 121.7(6) .
C16 C17 C18 120.4(6) .
C16 C17 H17 119.8 .
C18 C17 H17 119.8 .
C19 C18 C17 117.6(6) .
C19 C18 C22 122.7(6) .
C17 C18 C22 119.6(6) .
C18 C19 C20 123.3(6) .
C18 C19 H19 118.4 .
C20 C19 H19 118.4 .
C19 C20 C21 119.0(6) .
C19 C20 C23 118.7(5) .
C21 C20 C23 122.0(6) .
O13 C21 C20 124.1(5) .
O13 C21 C16 117.9(5) .
C20 C21 C16 117.9(6) .
C18 C22 H22A 109.5 .
C18 C22 H22B 109.5 .
H22A C22 H22B 109.5 .
C18 C22 H22C 109.5 .
H22A C22 H22C 109.5 .
H22B C22 H22C 109.5 .
N4 C23 C20 118.3(5) .
N4 C23 H23A 107.7 .
C20 C23 H23A 107.7 .
N4 C23 H23B 107.7 .
C20 C23 H23B 107.7 .
H23A C23 H23B 107.1 .
N4 C24 H24A 109.5 .
N4 C24 H24B 109.5 .
H24A C24 H24B 109.5 .
N4 C24 H24C 109.5 .
H24A C24 H24C 109.5 .
H24B C24 H24C 109.5 .
N4 C25 C26 111.1(5) .
N4 C25 H25A 109.4 .
C26 C25 H25A 109.4 .
N4 C25 H25B 109.4 .
C26 C25 H25B 109.4 .
H25A C25 H25B 108.0 .
N3 C26 C25 109.5(5) .
N3 C26 H26A 109.8 .
C25 C26 H26A 109.8 .
N3 C26 H26B 109.8 .
C25 C26 H26B 109.8 .
H26A C26 H26B 108.2 .
N3 C27 H27A 109.5 .
N3 C27 H27B 109.5 .
H27A C27 H27B 109.5 .
N3 C27 H27C 109.5 .
H27A C27 H27C 109.5 .
H27B C27 H27C 109.5 .
N3 C28 C29 114.4(5) .
N3 C28 H28A 108.7 .
C29 C28 H28A 108.7 .
N3 C28 H28B 108.7 .
C29 C28 H28B 108.7 .
H28A C28 H28B 107.6 .
C30 C29 C35 117.6(5) .
C30 C29 C28 118.3(5) .
C35 C29 C28 124.1(5) .
C31 C30 C29 123.1(5) .
C31 C30 H30 118.5 .
C29 C30 H30 118.5 .
C30 C31 C33 118.2(5) .
C30 C31 C32 120.6(6) .
C33 C31 C32 121.2(6) .
C31 C32 H32A 109.5 .
C31 C32 H32B 109.5 .
H32A C32 H32B 109.5 .
C31 C32 H32C 109.5 .
H32A C32 H32C 109.5 .
H32B C32 H32C 109.5 .
C34 C33 C31 119.9(6) .
C34 C33 H33 120.1 .
C31 C33 H33 120.1 .
C33 C34 O6 125.3(5) .
C33 C34 C35 122.1(5) .
O6 C34 C35 112.5(5) .
O5 C35 C34 117.0(5) .
O5 C35 C29 124.1(5) .
C34 C35 C29 118.8(5) .
O6 C36 H36A 109.5 .
O6 C36 H36B 109.5 .
H36A C36 H36B 109.5 .
O6 C36 H36C 109.5 .
H36A C36 H36C 109.5 .
H36B C36 H36C 109.5 .
C39 C37 C38 118.5(6) .
C39 C37 H37 120.7 .
C38 C37 H37 120.7 .
C42 C38 C37 121.1(6) .
C42 C38 H38 119.4 .
C37 C38 H38 119.4 .
C40 C39 C37 120.9(6) .
C40 C39 H39 119.5 .
C37 C39 H39 119.5 .
C39 C40 C41 120.0(6) .
C39 C40 H40 120.0 .
C41 C40 H40 120.0 .
C40 C41 C42 120.3(6) .
C40 C41 H41 119.9 .
C42 C41 H41 119.9 .
C38 C42 C41 119.1(5) .
C38 C42 C44 119.0(5) .
C41 C42 C44 121.8(5) .
C45 C43 C44 124.2(5) .
C45 C43 H43A 117.9 .
C44 C43 H43A 117.9 .
O12 C44 C43 125.7(5) .
O12 C44 C42 117.1(5) .
C43 C44 C42 117.0(5) .
O11 C45 C43 123.6(5) .
O11 C45 C46 116.2(5) .
C43 C45 C46 120.1(5) .
C47 C46 C51 117.4(6) .
C47 C46 C45 120.2(6) .
C51 C46 C45 122.3(6) .
C48 C47 C46 121.3(7) .
C48 C47 H47 119.4 .
C46 C47 H47 119.4 .
C47 C48 C49 119.7(7) .
C47 C48 H48 120.1 .
C49 C48 H48 120.1 .
C50 C49 C48 120.6(7) .
C50 C49 H49 119.7 .
C48 C49 H49 119.7 .
C49 C50 C51 120.0(7) .
C49 C50 H50 120.0 .
C51 C50 H50 120.0 .
C50 C51 C46 121.0(7) .
C50 C51 H51 119.5 .
C46 C51 H51 119.5 .
C57 C52 C53 120.2(7) .
C57 C52 H52 119.9 .
C53 C52 H52 119.9 .
C54 C53 C52 121.0(7) .
C54 C53 H53 119.5 .
C52 C53 H53 119.5 .
C53 C54 C55 118.9(7) .
C53 C54 H54 120.5 .
C55 C54 H54 120.5 .
C54 C55 C56 120.5(7) .
C54 C55 H55 119.8 .
C56 C55 H55 119.8 .
C57 C56 C55 120.9(7) .
C57 C56 H56 119.5 .
C55 C56 H56 119.5 .
C52 C57 C56 118.5(6) .
C52 C57 C58 119.1(6) .
C56 C57 C58 122.5(6) .
O9 C58 C59 124.5(6) .
O9 C58 C57 115.5(5) .
C59 C58 C57 120.0(6) .
C58 C59 C60 124.6(6) .
C58 C59 H59A 117.7 .
C60 C59 H59A 117.7 .
O10 C60 C59 123.0(6) .
O10 C60 C61 115.1(6) .
C59 C60 C61 121.9(6) .
C66 C61 C62 119.5(6) .
C66 C61 C60 122.2(6) .
C62 C61 C60 118.2(6) .
C63 C62 C61 120.1(7) .
C63 C62 H62 119.9 .
C61 C62 H62 119.9 .
C64 C63 C62 120.8(7) .
C64 C63 H63 119.6 .
C62 C63 H63 119.6 .
C63 C64 C65 119.0(7) .
C63 C64 H64 120.5 .
C65 C64 H64 120.5 .
C64 C65 C66 120.8(8) .
C64 C65 H65 119.6 .
C66 C65 H65 119.6 .
C61 C66 C65 119.7(8) .
C61 C66 H66 120.2 .
C65 C66 H66 120.2 .
C68 C67 C72 117.6(6) .
C68 C67 C73 119.9(5) .
C72 C67 C73 122.5(6) .
C69 C68 C67 120.9(6) .
C69 C68 H68 119.5 .
C67 C68 H68 119.5 .
C70 C69 C68 121.5(7) .
C70 C69 H69 119.3 .
C68 C69 H69 119.3 .
C69 C70 C71 119.0(6) .
C69 C70 H70 120.5 .
C71 C70 H70 120.5 .
C72 C71 C70 120.7(7) .
C72 C71 H71 119.6 .
C70 C71 H71 119.6 .
C71 C72 C67 120.2(7) .
C71 C72 H72 119.9 .
C67 C72 H72 119.9 .
O7 C73 C74 125.4(5) .
O7 C73 C67 114.6(5) .
C74 C73 C67 119.9(5) .
C73 C74 C75 126.0(5) .
C73 C74 H74A 117.0 .
C75 C74 H74A 117.0 .
O8 C75 C74 125.2(6) .
O8 C75 C76 115.9(5) .
C74 C75 C76 118.9(5) .
C77 C76 C79 116.5(7) .
C77 C76 C75 123.4(6) .
C79 C76 C75 119.4(6) .
C76 C77 C78 121.3(8) .
C76 C77 H77A 119.3 .
C78 C77 H77A 119.3 .
C81 C78 C77 120.1(9) .
C81 C78 H78A 119.9 .
C77 C78 H78A 119.9 .
C80 C79 C76 122.5(7) .
C80 C79 H79 118.8 .
C76 C79 H79 118.8 .
C81 C80 C79 120.5(7) .
C81 C80 H80 119.8 .
C79 C80 H80 119.8 .
C80 C81 C78 118.6(8) .
C80 C81 H81 120.7 .
C78 C81 H81 120.7 .
C83 C82 H82A 109.5 .
C83 C82 H82B 109.5 .
H82A C82 H82B 109.5 .
C83 C82 H82C 109.5 .
H82A C82 H82C 109.5 .
H82B C82 H82C 109.5 .
N5 C83 C82 178.9(10) .
C85 C86 H86A 109.5 .
C85 C86 H86B 109.5 .
H86A C86 H86B 109.5 .
C85 C86 H86C 109.5 .
H86A C86 H86C 109.5 .
H86B C86 H86C 109.5 .
N6 C85 C86 176.9(18) .
C88 C87 H87A 109.5 .
C88 C87 H87B 109.5 .
H87A C87 H87B 109.5 .
C88 C87 H87C 109.5 .
H87A C87 H87C 109.5 .
H87B C87 H87C 109.5 .
N7 C88 C87 171.6(19) .
C89 C89 O15 136(5) 2_665

loop_
_geom_bond_atom_site_label_1
_geom_bond_atom_site_label_2
_geom_bond_distance
_geom_bond_site_symmetry_2
Tb1 O13 2.297(4) .
Tb1 O10 2.303(4) .
Tb1 O5 2.309(4) .
Tb1 O9 2.312(4) .
Tb1 O11 2.316(4) .
Tb1 O12 2.323(4) .
Tb1 O6 2.682(4) .
Tb1 O14 2.685(4) .
Tb1 Ni2 3.4193(14) .
Ni2 O7 2.035(4) .
Ni2 O13 2.038(4) .
Ni2 O5 2.050(4) .
Ni2 O8 2.051(4) .
Ni2 N3 2.130(5) .
Ni2 N4 2.133(5) .
O5 C35 1.347(7) .
O6 C34 1.389(7) .
O6 C36 1.424(7) .
O7 C73 1.280(7) .
O8 C75 1.276(7) .
O9 C58 1.276(7) .
O10 C60 1.279(7) .
O11 C45 1.288(7) .
O12 C44 1.265(7) .
O13 C21 1.357(7) .
O14 C16 1.386(7) .
O14 C15 1.435(7) .
N3 C27 1.477(7) .
N3 C28 1.494(7) .
N3 C26 1.494(7) .
N4 C25 1.482(7) .
N4 C23 1.496(8) .
N4 C24 1.505(8) .
N5 C83 1.145(11) .
C15 H15A 0.9800 .
C15 H15B 0.9800 .
C15 H15C 0.9800 .
C16 C17 1.388(8) .
C16 C21 1.417(8) .
C17 C18 1.414(8) .
C17 H17 0.9500 .
C18 C19 1.381(9) .
C18 C22 1.528(8) .
C19 C20 1.406(9) .
C19 H19 0.9500 .
C20 C21 1.409(8) .
C20 C23 1.503(8) .
C22 H22A 0.9800 .
C22 H22B 0.9800 .
C22 H22C 0.9800 .
C23 H23A 0.9900 .
C23 H23B 0.9900 .
C24 H24A 0.9800 .
C24 H24B 0.9800 .
C24 H24C 0.9800 .
C25 C26 1.523(9) .
C25 H25A 0.9900 .
C25 H25B 0.9900 .
C26 H26A 0.9900 .
C26 H26B 0.9900 .
C27 H27A 0.9800 .
C27 H27B 0.9800 .
C27 H27C 0.9800 .
C28 C29 1.518(8) .
C28 H28A 0.9900 .
C28 H28B 0.9900 .
C29 C30 1.409(8) .
C29 C35 1.423(8) .
C30 C31 1.401(9) .
C30 H30 0.9500 .
C31 C33 1.402(8) .
C31 C32 1.526(8) .
C32 H32A 0.9800 .
C32 H32B 0.9800 .
C32 H32C 0.9800 .
C33 C34 1.389(8) .
C33 H33 0.9500 .
C34 C35 1.405(8) .
C36 H36A 0.9800 .
C36 H36B 0.9800 .
C36 H36C 0.9800 .
C37 C39 1.392(9) .
C37 C38 1.403(8) .
C37 H37 0.9500 .
C38 C42 1.383(8) .
C38 H38 0.9500 .
C39 C40 1.383(9) .
C39 H39 0.9500 .
C40 C41 1.384(9) .
C40 H40 0.9500 .
C41 C42 1.404(8) .
C41 H41 0.9500 .
C42 C44 1.503(8) .
C43 C45 1.403(8) .
C43 C44 1.426(8) .
C43 H43A 0.9500 .
C45 C46 1.503(8) .
C46 C47 1.397(9) .
C46 C51 1.402(9) .
C47 C48 1.372(9) .
C47 H47 0.9500 .
C48 C49 1.381(11) .
C48 H48 0.9500 .
C49 C50 1.364(11) .
C49 H49 0.9500 .
C50 C51 1.379(9) .
C50 H50 0.9500 .
C51 H51 0.9500 .
C52 C57 1.378(9) .
C52 C53 1.397(9) .
C52 H52 0.9500 .
C53 C54 1.365(10) .
C53 H53 0.9500 .
C54 C55 1.376(11) .
C54 H54 0.9500 .
C55 C56 1.387(10) .
C55 H55 0.9500 .
C56 C57 1.379(10) .
C56 H56 0.9500 .
C57 C58 1.529(9) .
C58 C59 1.384(9) .
C59 C60 1.398(9) .
C59 H59A 0.9500 .
C60 C61 1.519(8) .
C61 C66 1.382(9) .
C61 C62 1.408(9) .
C62 C63 1.392(9) .
C62 H62 0.9500 .
C63 C64 1.384(11) .
C63 H63 0.9500 .
C64 C65 1.394(12) .
C64 H64 0.9500 .
C65 C66 1.409(10) .
C65 H65 0.9500 .
C66 H66 0.9500 .
C67 C68 1.402(9) .
C67 C72 1.408(9) .
C67 C73 1.500(8) .
C68 C69 1.387(9) .
C68 H68 0.9500 .
C69 C70 1.359(10) .
C69 H69 0.9500 .
C70 C71 1.396(10) .
C70 H70 0.9500 .
C71 C72 1.396(10) .
C71 H71 0.9500 .
C72 H72 0.9500 .
C73 C74 1.398(8) .
C74 C75 1.401(8) .
C74 H74A 0.9500 .
C75 C76 1.516(9) .
C76 C77 1.362(10) .
C76 C79 1.373(9) .
C77 C78 1.397(12) .
C77 H77A 0.9500 .
C78 C81 1.374(13) .
C78 H78A 0.9500 .
C79 C80 1.371(9) .
C79 H79 0.9500 .
C80 C81 1.350(11) .
C80 H80 0.9500 .
C81 H81 0.9500 .
C82 C83 1.461(11) .
C82 H82A 0.9800 .
C82 H82B 0.9800 .
C82 H82C 0.9800 .
N6 C85 1.09(2) .
C86 C85 1.39(2) .
C86 H86A 0.9800 .
C86 H86B 0.9800 .
C86 H86C 0.9800 .
C87 C88 1.43(2) .
C87 H87A 0.9800 .
C87 H87B 0.9800 .
C87 H87C 0.9800 .
C88 N7 1.17(2) .
C89 C89 0.93(4) 2_665
C89 O15 1.37(4) .

loop_
_geom_torsion_atom_site_label_1
_geom_torsion_atom_site_label_2
_geom_torsion_atom_site_label_3
_geom_torsion_atom_site_label_4
_geom_torsion
O13 Tb1 Ni2 O7 -175.6(2)
O10 Tb1 Ni2 O7 -115.85(18)
O5 Tb1 Ni2 O7 35.4(2)
O9 Tb1 Ni2 O7 -41.12(18)
O11 Tb1 Ni2 O7 102.1(9)
O12 Tb1 Ni2 O7 101.51(18)
O6 Tb1 Ni2 O7 29.37(17)
O14 Tb1 Ni2 O7 172.98(17)
O10 Tb1 Ni2 O13 59.75(19)
O5 Tb1 Ni2 O13 -149.0(2)
O9 Tb1 Ni2 O13 134.48(19)
O11 Tb1 Ni2 O13 -82.3(9)
O12 Tb1 Ni2 O13 -82.90(19)
O6 Tb1 Ni2 O13 -155.03(18)
O14 Tb1 Ni2 O13 -11.42(18)
O13 Tb1 Ni2 O5 149.0(2)
O10 Tb1 Ni2 O5 -151.24(19)
O9 Tb1 Ni2 O5 -76.51(19)
O11 Tb1 Ni2 O5 66.7(9)
O12 Tb1 Ni2 O5 66.12(19)
O6 Tb1 Ni2 O5 -6.02(18)
O14 Tb1 Ni2 O5 137.59(18)
O13 Tb1 Ni2 O8 -100.4(2)
O10 Tb1 Ni2 O8 -40.66(16)
O5 Tb1 Ni2 O8 110.6(2)
O9 Tb1 Ni2 O8 34.07(16)
O11 Tb1 Ni2 O8 177.3(9)
O12 Tb1 Ni2 O8 176.70(15)
O6 Tb1 Ni2 O8 104.57(14)
O14 Tb1 Ni2 O8 -111.83(15)
O13 Tb1 Ni2 N3 82.4(2)
O10 Tb1 Ni2 N3 142.19(17)
O5 Tb1 Ni2 N3 -66.6(2)
O9 Tb1 Ni2 N3 -143.08(17)
O11 Tb1 Ni2 N3 0.1(9)
O12 Tb1 Ni2 N3 -0.45(17)
O6 Tb1 Ni2 N3 -72.58(16)
O14 Tb1 Ni2 N3 71.02(16)
O13 Tb1 Ni2 N4 -14.1(2)
O10 Tb1 Ni2 N4 45.6(2)
O5 Tb1 Ni2 N4 -163.2(2)
O9 Tb1 Ni2 N4 120.3(2)
O11 Tb1 Ni2 N4 -96.4(9)
O12 Tb1 Ni2 N4 -97.0(2)
O6 Tb1 Ni2 N4 -169.17(19)
O14 Tb1 Ni2 N4 -25.56(19)
O7 Ni2 O5 C35 57.9(4)
O13 Ni2 O5 C35 -127.3(4)
O8 Ni2 O5 C35 147.2(4)
N3 Ni2 O5 C35 -30.4(4)
N4 Ni2 O5 C35 -87.8(8)
Tb1 Ni2 O5 C35 -147.4(5)
O7 Ni2 O5 Tb1 -154.68(16)
O13 Ni2 O5 Tb1 20.05(15)
O8 Ni2 O5 Tb1 -65.37(17)
N3 Ni2 O5 Tb1 117.00(18)
N4 Ni2 O5 Tb1 59.6(7)
O13 Tb1 O5 C35 131.1(4)
O10 Tb1 O5 C35 -173.1(4)
O9 Tb1 O5 C35 -99.4(4)
O11 Tb1 O5 C35 -20.1(5)
O12 Tb1 O5 C35 35.2(4)
O6 Tb1 O5 C35 -37.0(4)
O14 Tb1 O5 C35 98.2(4)
Ni2 Tb1 O5 C35 149.9(5)
O13 Tb1 O5 Ni2 -18.72(14)
O10 Tb1 O5 Ni2 37.1(2)
O9 Tb1 O5 Ni2 110.72(16)
O11 Tb1 O5 Ni2 -170.01(17)
O12 Tb1 O5 Ni2 -114.65(17)
O6 Tb1 O5 Ni2 173.1(2)
O14 Tb1 O5 Ni2 -51.7(2)
O13 Tb1 O6 C34 17.6(4)
O10 Tb1 O6 C34 146.6(3)
O5 Tb1 O6 C34 31.6(3)
O9 Tb1 O6 C34 141.4(4)
O11 Tb1 O6 C34 -137.8(3)
O12 Tb1 O6 C34 -61.6(3)
O14 Tb1 O6 C34 -73.3(4)
Ni2 Tb1 O6 C34 35.6(3)
O13 Tb1 O6 C36 173.0(4)
O10 Tb1 O6 C36 -58.0(5)
O5 Tb1 O6 C36 -173.0(5)
O9 Tb1 O6 C36 -63.2(4)
O11 Tb1 O6 C36 17.5(4)
O12 Tb1 O6 C36 93.8(5)
O14 Tb1 O6 C36 82.1(5)
Ni2 Tb1 O6 C36 -169.0(4)
O13 Ni2 O7 C73 52.3(15)
O5 Ni2 O7 C73 98.6(5)
O8 Ni2 O7 C73 6.3(5)
N3 Ni2 O7 C73 -175.4(5)
N4 Ni2 O7 C73 -89.8(5)
Tb1 Ni2 O7 C73 76.1(5)
O7 Ni2 O8 C75 -7.0(5)
O13 Ni2 O8 C75 178.2(5)
O5 Ni2 O8 C75 -103.8(5)
N3 Ni2 O8 C75 -46(4)
N4 Ni2 O8 C75 88.4(5)
Tb1 Ni2 O8 C75 -141.8(5)
O13 Tb1 O9 C58 -78.6(6)
O10 Tb1 O9 C58 -17.9(5)
O5 Tb1 O9 C58 -145.4(5)
O11 Tb1 O9 C58 73.6(5)
O12 Tb1 O9 C58 127.3(5)
O6 Tb1 O9 C58 158.8(6)
O14 Tb1 O9 C58 11.5(6)
Ni2 Tb1 O9 C58 -110.6(5)
O13 Tb1 O10 C60 137.6(6)
O5 Tb1 O10 C60 86.3(6)
O9 Tb1 O10 C60 1.4(5)
O11 Tb1 O10 C60 -77.1(6)
O12 Tb1 O10 C60 -140.1(5)
O6 Tb1 O10 C60 -3.7(7)
O14 Tb1 O10 C60 -158.6(6)
Ni2 Tb1 O10 C60 107.1(6)
O13 Tb1 O11 C45 -82.0(6)
O10 Tb1 O11 C45 -151.3(5)
O5 Tb1 O11 C45 49.9(6)
O9 Tb1 O11 C45 135.4(5)
O12 Tb1 O11 C45 -8.3(5)
O6 Tb1 O11 C45 64.7(5)
O14 Tb1 O11 C45 -80.6(5)
Ni2 Tb1 O11 C45 -8.9(13)
O13 Tb1 O12 C44 147.9(5)
O10 Tb1 O12 C44 70.7(6)
O5 Tb1 O12 C44 -144.5(5)
O9 Tb1 O12 C44 -52.1(6)
O11 Tb1 O12 C44 3.1(5)
O6 Tb1 O12 C44 -83.2(5)
O14 Tb1 O12 C44 89.1(5)
Ni2 Tb1 O12 C44 -177.0(5)
O7 Ni2 O13 C21 -136.6(12)
O5 Ni2 O13 C21 176.3(5)
O8 Ni2 O13 C21 -90.4(4)
N3 Ni2 O13 C21 91.5(4)
N4 Ni2 O13 C21 5.7(5)
Tb1 Ni2 O13 C21 -163.5(5)
O7 Ni2 O13 Tb1 26.9(13)
O5 Ni2 O13 Tb1 -20.23(15)
O8 Ni2 O13 Tb1 73.05(17)
N3 Ni2 O13 Tb1 -105.02(18)
N4 Ni2 O13 Tb1 169.21(18)
O10 Tb1 O13 C21 45.3(4)
O5 Tb1 O13 C21 -176.5(4)
O9 Tb1 O13 C21 103.5(4)
O11 Tb1 O13 C21 -26.7(5)
O12 Tb1 O13 C21 -94.5(4)
O6 Tb1 O13 C21 -163.4(4)
O14 Tb1 O13 C21 -28.3(4)
Ni2 Tb1 O13 C21 164.6(5)
O10 Tb1 O13 Ni2 -119.32(18)
O5 Tb1 O13 Ni2 18.90(14)
O9 Tb1 O13 Ni2 -61.0(2)
O11 Tb1 O13 Ni2 168.70(18)
O12 Tb1 O13 Ni2 100.89(16)
O6 Tb1 O13 Ni2 32.0(2)
O14 Tb1 O13 Ni2 167.1(2)
O13 Tb1 O14 C16 26.3(3)
O10 Tb1 O14 C16 -61.7(3)
O5 Tb1 O14 C16 61.3(4)
O9 Tb1 O14 C16 -91.6(4)
O11 Tb1 O14 C16 -152.7(4)
O12 Tb1 O14 C16 130.9(4)
O6 Tb1 O14 C16 142.7(3)
Ni2 Tb1 O14 C16 33.8(3)
O13 Tb1 O14 C15 178.8(5)
O10 Tb1 O14 C15 90.7(4)
O5 Tb1 O14 C15 -146.3(4)
O9 Tb1 O14 C15 60.9(5)
O11 Tb1 O14 C15 -0.3(4)
O12 Tb1 O14 C15 -76.7(4)
O6 Tb1 O14 C15 -64.9(5)
Ni2 Tb1 O14 C15 -173.8(4)
O7 Ni2 N3 C27 -162.6(4)
O13 Ni2 N3 C27 12.1(4)
O5 Ni2 N3 C27 -65.7(4)
O8 Ni2 N3 C27 -124(3)
N4 Ni2 N3 C27 101.8(4)
Tb1 Ni2 N3 C27 -28.5(4)
O7 Ni2 N3 C28 -40.6(3)
O13 Ni2 N3 C28 134.1(3)
O5 Ni2 N3 C28 56.4(3)
O8 Ni2 N3 C28 -2(4)
N4 Ni2 N3 C28 -136.2(4)
Tb1 Ni2 N3 C28 93.6(3)
O7 Ni2 N3 C26 77.0(3)
O13 Ni2 N3 C26 -108.4(3)
O5 Ni2 N3 C26 173.9(3)
O8 Ni2 N3 C26 116(3)
N4 Ni2 N3 C26 -18.7(3)
Tb1 Ni2 N3 C26 -148.9(3)
O7 Ni2 N4 C25 -98.6(4)
O13 Ni2 N4 C25 85.8(4)
O5 Ni2 N4 C25 47.2(9)
O8 Ni2 N4 C25 171.8(4)
N3 Ni2 N4 C25 -10.2(4)
Tb1 Ni2 N4 C25 94.9(4)
O7 Ni2 N4 C23 138.7(4)
O13 Ni2 N4 C23 -36.9(4)
O5 Ni2 N4 C23 -75.5(8)
O8 Ni2 N4 C23 49.1(4)
N3 Ni2 N4 C23 -132.9(4)
Tb1 Ni2 N4 C23 -27.8(4)
O7 Ni2 N4 C24 19.1(4)
O13 Ni2 N4 C24 -156.5(4)
O5 Ni2 N4 C24 165.0(6)
O8 Ni2 N4 C24 -70.5(4)
N3 Ni2 N4 C24 107.5(4)
Tb1 Ni2 N4 C24 -147.3(4)
C15 O14 C16 C17 1.7(8)
Tb1 O14 C16 C17 156.5(5)
C15 O14 C16 C21 -178.1(5)
Tb1 O14 C16 C21 -23.3(6)
O14 C16 C17 C18 -179.0(5)
C21 C16 C17 C18 0.8(9)
C16 C17 C18 C19 -0.5(9)
C16 C17 C18 C22 177.2(6)
C17 C18 C19 C20 0.1(9)
C22 C18 C19 C20 -177.5(6)
C18 C19 C20 C21 0.1(9)
C18 C19 C20 C23 174.4(6)
Ni2 O13 C21 C20 11.0(8)
Tb1 O13 C21 C20 -149.4(5)
Ni2 O13 C21 C16 -171.5(4)
Tb1 O13 C21 C16 28.1(7)
C19 C20 C21 O13 177.6(5)
C23 C20 C21 O13 3.5(9)
C19 C20 C21 C16 0.1(8)
C23 C20 C21 C16 -174.0(5)
O14 C16 C21 O13 1.6(7)
C17 C16 C21 O13 -178.2(5)
O14 C16 C21 C20 179.3(5)
C17 C16 C21 C20 -0.5(9)
C25 N4 C23 C20 -57.4(7)
C24 N4 C23 C20 -177.0(5)
Ni2 N4 C23 C20 60.2(6)
C19 C20 C23 N4 141.9(6)
C21 C20 C23 N4 -43.9(8)
C23 N4 C25 C26 160.0(5)
C24 N4 C25 C26 -81.7(6)
Ni2 N4 C25 C26 38.1(5)
C27 N3 C26 C25 -78.9(6)
C28 N3 C26 C25 161.6(5)
Ni2 N3 C26 C25 44.5(5)
N4 C25 C26 N3 -59.0(6)
C27 N3 C28 C29 60.8(6)
C26 N3 C28 C29 -178.3(5)
Ni2 N3 C28 C29 -65.2(5)
N3 C28 C29 C30 -147.3(5)
N3 C28 C29 C35 32.2(8)
C35 C29 C30 C31 -1.3(9)
C28 C29 C30 C31 178.2(6)
C29 C30 C31 C33 -3.0(9)
C29 C30 C31 C32 178.4(6)
C30 C31 C33 C34 3.3(9)
C32 C31 C33 C34 -178.0(6)
C31 C33 C34 O6 -177.2(5)
C31 C33 C34 C35 0.7(9)
C36 O6 C34 C33 -4.6(8)
Tb1 O6 C34 C33 153.1(5)
C36 O6 C34 C35 177.3(5)
Tb1 O6 C34 C35 -25.0(5)
Ni2 O5 C35 C34 -177.9(4)
Tb1 O5 C35 C34 39.9(6)
Ni2 O5 C35 C29 5.3(8)
Tb1 O5 C35 C29 -137.0(5)
C33 C34 C35 O5 177.9(5)
O6 C34 C35 O5 -4.0(7)
C33 C34 C35 C29 -5.1(9)
O6 C34 C35 C29 173.0(5)
C30 C29 C35 O5 -178.0(5)
C28 C29 C35 O5 2.5(9)
C30 C29 C35 C34 5.3(8)
C28 C29 C35 C34 -174.2(5)
C39 C37 C38 C42 -1.9(9)
C38 C37 C39 C40 0.2(9)
C37 C39 C40 C41 1.1(9)
C39 C40 C41 C42 -0.6(9)
C37 C38 C42 C41 2.4(8)
C37 C38 C42 C44 -174.1(5)
C40 C41 C42 C38 -1.1(8)
C40 C41 C42 C44 175.2(5)
Tb1 O12 C44 C43 -1.6(9)
Tb1 O12 C44 C42 173.3(4)
C45 C43 C44 O12 2.1(10)
C45 C43 C44 C42 -172.8(5)
C38 C42 C44 O12 -35.2(8)
C41 C42 C44 O12 148.4(5)
C38 C42 C44 C43 140.2(6)
C41 C42 C44 C43 -36.2(8)
Tb1 O11 C45 C43 11.6(9)
Tb1 O11 C45 C46 -165.2(4)
C44 C43 C45 O11 -6.8(9)
C44 C43 C45 C46 169.9(5)
O11 C45 C46 C47 11.0(8)
C43 C45 C46 C47 -166.0(6)
O11 C45 C46 C51 -168.0(6)
C43 C45 C46 C51 15.0(9)
C51 C46 C47 C48 0.2(9)
C45 C46 C47 C48 -178.8(6)
C46 C47 C48 C49 0.5(10)
C47 C48 C49 C50 -1.1(11)
C48 C49 C50 C51 0.9(12)
C49 C50 C51 C46 -0.2(12)
C47 C46 C51 C50 -0.4(10)
C45 C46 C51 C50 178.7(6)
C57 C52 C53 C54 -1.2(11)
C52 C53 C54 C55 -0.7(12)
C53 C54 C55 C56 1.2(13)
C54 C55 C56 C57 0.1(14)
C53 C52 C57 C56 2.6(11)
C53 C52 C57 C58 -178.7(6)
C55 C56 C57 C52 -2.0(12)
C55 C56 C57 C58 179.3(8)
Tb1 O9 C58 C59 23.7(10)
Tb1 O9 C58 C57 -159.0(4)
C52 C57 C58 O9 -21.9(9)
C56 C57 C58 O9 156.8(7)
C52 C57 C58 C59 155.6(7)
C56 C57 C58 C59 -25.8(10)
O9 C58 C59 C60 -6.8(11)
C57 C58 C59 C60 175.9(6)
Tb1 O10 C60 C59 9.1(10)
Tb1 O10 C60 C61 -171.2(4)
C58 C59 C60 O10 -9.0(11)
C58 C59 C60 C61 171.4(6)
O10 C60 C61 C66 -165.7(7)
C59 C60 C61 C66 14.0(10)
O10 C60 C61 C62 16.3(8)
C59 C60 C61 C62 -164.0(6)
C66 C61 C62 C63 -1.0(10)
C60 C61 C62 C63 177.1(6)
C61 C62 C63 C64 -0.6(10)
C62 C63 C64 C65 1.5(12)
C63 C64 C65 C66 -0.9(14)
C62 C61 C66 C65 1.6(12)
C60 C61 C66 C65 -176.4(8)
C64 C65 C66 C61 -0.6(14)
C72 C67 C68 C69 3.5(10)
C73 C67 C68 C69 -176.0(6)
C67 C68 C69 C70 -2.1(11)
C68 C69 C70 C71 -0.3(11)
C69 C70 C71 C72 1.2(13)
C70 C71 C72 C67 0.3(13)
C68 C67 C72 C71 -2.6(11)
C73 C67 C72 C71 177.0(7)
Ni2 O7 C73 C74 -5.6(9)
Ni2 O7 C73 C67 171.7(4)
C68 C67 C73 O7 -24.5(8)
C72 C67 C73 O7 156.0(6)
C68 C67 C73 C74 153.0(6)
C72 C67 C73 C74 -26.5(9)
O7 C73 C74 C75 2.9(10)
C67 C73 C74 C75 -174.3(6)
Ni2 O8 C75 C74 6.9(9)
Ni2 O8 C75 C76 -170.5(4)
C73 C74 C75 O8 -3.6(10)
C73 C74 C75 C76 173.8(6)
O8 C75 C76 C77 -170.9(8)
C74 C75 C76 C77 11.5(12)
O8 C75 C76 C79 19.2(9)
C74 C75 C76 C79 -158.4(6)
C79 C76 C77 C78 -3.5(16)
C75 C76 C77 C78 -173.7(10)
C76 C77 C78 C81 -2(2)
C77 C76 C79 C80 7.4(12)
C75 C76 C79 C80 178.0(6)
C76 C79 C80 C81 -5.7(13)
C79 C80 C81 C78 -0.1(17)
C77 C78 C81 C80 4(2)
